data_4101617
loop_
_publ_author_name
'Dogutan, Dilek K.'
'Stoian, Sebastian A.'
'McGuire, Jr, Robert'
'Schwalbe, Matthias'
'Teets, Thomas S.'
'Nocera, Daniel G.'

_publ_section_title
;
 Hangman corroles: efficient synthesis and oxygen reaction chemistry.
;
_journal_issue 1
_journal_name_full 'Journal of the American Chemical Society'
_journal_page_first 131
_journal_page_last 140
_journal_paper_doi 10.1021/ja108904s
_journal_volume 133
_journal_year 2011
_chemical_formula_sum 'C38 H10 Cl3 Co F15 N4'
_chemical_formula_weight 972.78
_chemical_name_systematic
; 
 ? 
;
_space_group_IT_number 14
_symmetry_cell_setting monoclinic
_symmetry_space_group_name_Hall '-P 2ybc'
_symmetry_space_group_name_H-M 'P 1 21/c 1'
_atom_sites_solution_hydrogens geom
_atom_sites_solution_primary direct
_atom_sites_solution_secondary difmap
_audit_creation_method SHELXL-97
_cell_angle_alpha 90.00
_cell_angle_beta 110.853(3)
_cell_angle_gamma 90.00
_cell_formula_units_Z 4
_cell_length_a 14.185(3)
_cell_length_b 22.009(4)
_cell_length_c 12.008(2)
_cell_measurement_reflns_used 9834
_cell_measurement_temperature 100(2)
_cell_measurement_theta_max 24.67
_cell_measurement_theta_min 2.41
_cell_volume 3503.3(11)
_computing_cell_refinement 'Bruker SAINT'
_computing_data_collection 'Bruker APEX2'
_computing_data_reduction 'Bruker SAINT'
_computing_molecular_graphics 'Bruker SHELXTL'
_computing_publication_material 'Bruker SHELXTL'
_computing_structure_refinement 'SHELXL-97 (Sheldrick, 2008)'
_computing_structure_solution 'SHELXS-97 (Sheldrick, 2008)'
_diffrn_ambient_temperature 100(2)
_diffrn_measured_fraction_theta_full 0.993
_diffrn_measured_fraction_theta_max 0.993
_diffrn_measurement_device_type 'Bruker APEX-II CCD'
_diffrn_measurement_method '\f and \w scans'
_diffrn_radiation_monochromator graphite
_diffrn_radiation_source 'fine-focus sealed tube'
_diffrn_radiation_type MoK\a
_diffrn_radiation_wavelength 0.71073
_diffrn_reflns_av_R_equivalents 0.0589
_diffrn_reflns_av_sigmaI/netI 0.0313
_diffrn_reflns_limit_h_max 16
_diffrn_reflns_limit_h_min -16
_diffrn_reflns_limit_k_max 25
_diffrn_reflns_limit_k_min -25
_diffrn_reflns_limit_l_max 13
_diffrn_reflns_limit_l_min -14
_diffrn_reflns_number 52227
_diffrn_reflns_theta_full 24.77
_diffrn_reflns_theta_max 24.77
_diffrn_reflns_theta_min 1.54
_exptl_absorpt_coefficient_mu 0.838
_exptl_absorpt_correction_T_max 0.9593
_exptl_absorpt_correction_T_min 0.7043
_exptl_absorpt_correction_type multi-scan
_exptl_absorpt_process_details sadabs
_exptl_crystal_colour black
_exptl_crystal_density_diffrn 1.844
_exptl_crystal_density_meas ?
_exptl_crystal_density_method 'not measured'
_exptl_crystal_description plate
_exptl_crystal_F_000 1916
_exptl_crystal_size_max 0.45
_exptl_crystal_size_mid 0.40
_exptl_crystal_size_min 0.05
_refine_diff_density_max 0.896
_refine_diff_density_min -1.020
_refine_diff_density_rms 0.103
_refine_ls_extinction_method none
_refine_ls_goodness_of_fit_ref 1.052
_refine_ls_hydrogen_treatment constr
_refine_ls_matrix_type full
_refine_ls_number_parameters 578
_refine_ls_number_reflns 5978
_refine_ls_number_restraints 53
_refine_ls_restrained_S_all 1.066
_refine_ls_R_factor_all 0.0812
_refine_ls_R_factor_gt 0.0589
_refine_ls_shift/su_max 0.001
_refine_ls_shift/su_mean 0.000
_refine_ls_structure_factor_coef Fsqd
_refine_ls_weighting_details 'calc w=1/[\s^2^(Fo^2^)+(0.0721P)^2^+15.7422P] where P=(Fo^2^+2Fc^2^)/3'
_refine_ls_weighting_scheme calc
_refine_ls_wR_factor_gt 0.1490
_refine_ls_wR_factor_ref 0.1704
_reflns_number_gt 4595
_reflns_number_total 5978
_reflns_threshold_expression >2sigma(I)
_cod_data_source_file ja108904s_si_002.cif
_cod_data_source_block 09125t
_cod_depositor_comments
;
The following automatic conversions were performed:

'_symmetry_cell_setting' value 'Monoclinic' changed to 'monoclinic'
according to the built-in table from CIF Core dictionary named
'cif_core.dic' version 2.4.1 from 2010-06-29.

Automatic conversion script
Id: cif_fix_values 1673 2011-04-08 12:14:43Z adriana 

The following automatic conversions were performed:

'_exptl_crystal_density_meas' value 'not measured' was changed to '?'
- the value is perceived as not measured.

Automatic conversion script
Id: cif_fix_values 3008 2015-01-20 13:52:24Z robertas 
;
_cod_original_cell_volume 3503.2(11)
_cod_original_sg_symbol_H-M P2(1)/c
_cod_database_code 4101617

loop_
_symmetry_equiv_pos_as_xyz
'x, y, z'
'-x, y+1/2, -z+1/2'
'-x, -y, -z'
'x, -y-1/2, z-1/2'

loop_
_atom_site_label
_atom_site_type_symbol
_atom_site_fract_x
_atom_site_fract_y
_atom_site_fract_z
_atom_site_U_iso_or_equiv
_atom_site_adp_type
_atom_site_occupancy
_atom_site_symmetry_multiplicity
_atom_site_calc_flag
_atom_site_refinement_flags
_atom_site_disorder_assembly
_atom_site_disorder_group
Co1 Co 0.46673(5) 0.59747(3) 0.69171(6) 0.0301(2) Uani 1 1 d . . .
Cl1 Cl 0.57573(9) 0.62805(5) 0.86891(10) 0.0306(3) Uani 1 1 d . . .
N1 N 0.4550(3) 0.51386(17) 0.7195(4) 0.0283(9) Uani 1 1 d . . .
N4 N 0.3379(3) 0.60843(17) 0.7060(3) 0.0280(9) Uani 1 1 d . . .
N3 N 0.4532(3) 0.66790(17) 0.5924(3) 0.0277(9) Uani 1 1 d . . .
N2 N 0.5548(3) 0.56511(17) 0.6205(4) 0.0288(9) Uani 1 1 d . . .
C1 C 0.4036(4) 0.4825(2) 0.7796(4) 0.0291(10) Uani 1 1 d . . .
C13 C 0.3854(4) 0.7151(2) 0.5824(4) 0.0271(10) Uani 1 1 d . . .
C24 C 0.8300(4) 0.7279(2) 0.4141(5) 0.0320(11) Uani 1 1 d . . .
C41 C 0.2678(4) 0.4742(2) 0.8634(4) 0.0293(10) Uani 1 1 d . . .
C21 C 0.6797(4) 0.6808(2) 0.4924(4) 0.0268(10) Uani 1 1 d . . .
C8 C 0.6144(4) 0.5918(2) 0.5651(4) 0.0275(10) Uani 1 1 d . . .
C22 C 0.6567(4) 0.7081(2) 0.3810(4) 0.0279(10) Uani 1 1 d . . .
C18 C 0.2905(4) 0.5701(2) 0.7620(4) 0.0297(10) Uani 1 1 d . . .
C19 C 0.3239(4) 0.5103(2) 0.8011(4) 0.0303(11) Uani 1 1 d . . .
C2 C 0.4455(4) 0.4223(2) 0.8016(4) 0.0324(11) Uani 1 1 d . . .
H2 H 0.4259 0.3909 0.8431 0.039 Uiso 1 1 calc R . .
C4 C 0.5243(4) 0.4758(2) 0.7012(4) 0.0273(10) Uani 1 1 d . . .
C23 C 0.7300(4) 0.7309(2) 0.3421(4) 0.0290(10) Uani 1 1 d . . .
C9 C 0.6035(4) 0.6531(2) 0.5348(4) 0.0268(10) Uani 1 1 d . . .
C10 C 0.5240(4) 0.6890(2) 0.5470(4) 0.0270(10) Uani 1 1 d . . .
C25 C 0.8560(4) 0.7023(2) 0.5253(4) 0.0323(11) Uani 1 1 d . . .
C15 C 0.2794(4) 0.6610(2) 0.6770(4) 0.0289(10) Uani 1 1 d . . .
C5 C 0.5811(4) 0.5055(2) 0.6404(4) 0.0286(10) Uani 1 1 d . . .
C36 C 0.1616(4) 0.7748(2) 0.4820(4) 0.0301(11) Uani 1 1 d . . .
C12 C 0.4158(4) 0.7665(2) 0.5299(4) 0.0290(10) Uani 1 1 d . . .
H12 H 0.3824 0.8046 0.5125 0.035 Uiso 1 1 calc R . .
C31 C 0.2339(4) 0.7649(2) 0.5935(4) 0.0275(10) Uani 1 1 d . . .
C26 C 0.7823(4) 0.6785(2) 0.5626(4) 0.0308(11) Uani 1 1 d . . .
C32 C 0.2423(4) 0.8084(2) 0.6794(4) 0.0323(11) Uani 1 1 d . . .
C44 C 0.1744(4) 0.4025(3) 0.9871(5) 0.0401(13) Uani 1 1 d . . .
C11 C 0.5008(4) 0.7508(2) 0.5094(4) 0.0303(11) Uani 1 1 d . . .
H11 H 0.5382 0.7762 0.4762 0.036 Uiso 1 1 calc R . .
C34 C 0.1141(4) 0.8689(2) 0.5431(5) 0.0362(12) Uani 1 1 d . . .
C16 C 0.1953(4) 0.6548(2) 0.7136(4) 0.0318(11) Uani 1 1 d . . .
H16 H 0.1436 0.6840 0.7033 0.038 Uiso 1 1 calc R . .
C46 C 0.2612(4) 0.4926(2) 0.9704(4) 0.0328(11) Uani 1 1 d . . .
C33 C 0.1832(4) 0.8601(2) 0.6551(5) 0.0396(13) Uani 1 1 d . . .
C35 C 0.1018(3) 0.8266(2) 0.4557(4) 0.0299(11) Uani 1 1 d . . .
C6 C 0.6568(4) 0.4921(2) 0.5927(4) 0.0326(11) Uani 1 1 d . . .
H6 H 0.6868 0.4536 0.5922 0.039 Uiso 1 1 calc R . .
C42 C 0.2228(4) 0.4193(2) 0.8185(5) 0.0345(11) Uani 1 1 d . . .
C45 C 0.2154(4) 0.4575(3) 1.0333(5) 0.0388(12) Uani 1 1 d . . .
C14 C 0.3030(4) 0.7111(2) 0.6189(4) 0.0284(10) Uani 1 1 d . . .
C43 C 0.1765(4) 0.3832(2) 0.8789(5) 0.0398(13) Uani 1 1 d . . .
C17 C 0.2021(4) 0.5991(2) 0.7665(4) 0.0313(11) Uani 1 1 d . . .
H17 H 0.1562 0.5827 0.8001 0.038 Uiso 1 1 calc R . .
C7 C 0.6786(4) 0.5452(2) 0.5473(4) 0.0310(11) Uani 1 1 d . . .
H7 H 0.7274 0.5503 0.5106 0.037 Uiso 1 1 calc R . .
C3 C 0.5183(4) 0.4184(2) 0.7525(5) 0.0328(11) Uani 1 1 d . . .
H3 H 0.5579 0.3835 0.7526 0.039 Uiso 1 1 calc R . .
F22 F 0.5601(2) 0.71135(12) 0.3062(2) 0.0304(6) Uani 1 1 d . . .
F25 F 0.9534(2) 0.69962(15) 0.5964(3) 0.0425(7) Uani 1 1 d . . .
F35 F 0.0345(2) 0.83541(14) 0.3459(3) 0.0377(7) Uani 1 1 d . . .
F23 F 0.7040(2) 0.75356(14) 0.2314(3) 0.0396(7) Uani 1 1 d . . .
F42 F 0.2213(2) 0.39947(13) 0.7116(3) 0.0423(8) Uani 1 1 d . . .
F36 F 0.1494(2) 0.73409(14) 0.3947(3) 0.0414(7) Uani 1 1 d . . .
F26 F 0.8119(2) 0.65307(13) 0.6719(2) 0.0368(7) Uani 1 1 d . . .
F46 F 0.3039(2) 0.54532(14) 1.0205(3) 0.0424(7) Uani 1 1 d . . .
F24 F 0.9016(2) 0.74878(14) 0.3757(3) 0.0405(7) Uani 1 1 d . . .
F32 F 0.3120(2) 0.80228(14) 0.7893(3) 0.0450(8) Uani 1 1 d . . .
F34 F 0.0589(2) 0.92048(14) 0.5174(3) 0.0519(9) Uani 1 1 d . . .
F45 F 0.2140(3) 0.47617(17) 1.1380(3) 0.0524(9) Uani 1 1 d . . .
F33 F 0.1945(3) 0.90155(16) 0.7399(3) 0.0677(12) Uani 1 1 d . . .
F44 F 0.1330(3) 0.36671(16) 1.0481(3) 0.0539(9) Uani 1 1 d . . .
F43 F 0.1356(3) 0.32971(14) 0.8341(3) 0.0544(9) Uani 1 1 d . . .
Cl1S Cl 0.0224(6) 1.0013(4) 0.7492(8) 0.190(5) Uani 0.578(7) 1 d PDU A 1
Cl2S Cl 0.0436(9) 0.9063(5) 0.8993(10) 0.237(5) Uani 0.578(7) 1 d PDU A 1
C1S C 0.0330(12) 0.9810(7) 0.8844(13) 0.121(8) Uani 0.578(7) 1 d PDU A 1
H1S1 H -0.0271 0.9948 0.9011 0.145 Uiso 0.578(7) 1 calc PR A 1
H1S2 H 0.0932 1.0006 0.9428 0.145 Uiso 0.578(7) 1 calc PR A 1
Cl4S Cl 0.1288(9) 0.9493(6) 0.9678(11) 0.202(6) Uani 0.422(7) 1 d PDU A 2
C1SA C 0.1059(12) 1.0164(9) 1.0212(13) 0.081(7) Uani 0.422(7) 1 d PDU A 2
H1S3 H 0.0630 1.0112 1.0700 0.098 Uiso 0.422(7) 1 calc PR A 2
H1S4 H 0.1694 1.0370 1.0694 0.098 Uiso 0.422(7) 1 calc PR A 2
Cl3S Cl 0.0473(12) 1.0535(8) 0.8997(19) 0.370(14) Uani 0.422(7) 1 d PDU A 2

loop_
_atom_site_aniso_label
_atom_site_aniso_U_11
_atom_site_aniso_U_22
_atom_site_aniso_U_33
_atom_site_aniso_U_23
_atom_site_aniso_U_13
_atom_site_aniso_U_12
Co1 0.0365(4) 0.0193(3) 0.0335(4) 0.0013(3) 0.0112(3) 0.0007(3)
Cl1 0.0375(6) 0.0193(6) 0.0303(6) -0.0036(4) 0.0061(5) 0.0045(5)
N1 0.037(2) 0.0172(19) 0.030(2) 0.0011(16) 0.0113(18) -0.0007(16)
N4 0.033(2) 0.0169(19) 0.031(2) 0.0026(16) 0.0071(18) 0.0012(16)
N3 0.032(2) 0.020(2) 0.030(2) 0.0021(16) 0.0095(17) -0.0002(16)
N2 0.035(2) 0.019(2) 0.031(2) 0.0007(16) 0.0099(18) 0.0007(16)
C1 0.037(3) 0.020(2) 0.028(2) 0.0000(19) 0.008(2) -0.001(2)
C13 0.030(2) 0.019(2) 0.028(2) 0.0017(18) 0.004(2) 0.0014(19)
C24 0.039(3) 0.023(2) 0.038(3) -0.003(2) 0.019(2) -0.002(2)
C41 0.035(3) 0.020(2) 0.032(3) 0.0052(19) 0.011(2) 0.001(2)
C21 0.036(3) 0.017(2) 0.028(2) -0.0017(18) 0.012(2) 0.0011(19)
C8 0.031(3) 0.025(2) 0.024(2) -0.0004(19) 0.007(2) -0.002(2)
C22 0.032(3) 0.019(2) 0.029(2) -0.0037(19) 0.006(2) -0.0004(19)
C18 0.036(3) 0.023(2) 0.031(3) 0.0006(19) 0.012(2) -0.003(2)
C19 0.037(3) 0.023(2) 0.030(3) -0.0017(19) 0.010(2) -0.002(2)
C2 0.041(3) 0.021(2) 0.034(3) 0.004(2) 0.011(2) -0.001(2)
C4 0.033(3) 0.019(2) 0.026(2) -0.0018(18) 0.006(2) 0.0002(19)
C23 0.040(3) 0.022(2) 0.025(2) 0.0034(19) 0.011(2) 0.002(2)
C9 0.032(3) 0.024(2) 0.022(2) -0.0011(18) 0.0061(19) -0.0008(19)
C10 0.031(3) 0.023(2) 0.025(2) -0.0003(18) 0.008(2) -0.0034(19)
C25 0.031(3) 0.028(3) 0.033(3) -0.005(2) 0.005(2) 0.003(2)
C15 0.031(2) 0.022(2) 0.032(3) 0.0018(19) 0.008(2) 0.0023(19)
C5 0.038(3) 0.019(2) 0.025(2) -0.0017(18) 0.006(2) -0.0008(19)
C36 0.032(3) 0.024(2) 0.036(3) 0.001(2) 0.014(2) -0.001(2)
C12 0.033(3) 0.020(2) 0.030(3) 0.0007(19) 0.007(2) 0.0009(19)
C31 0.029(2) 0.019(2) 0.032(3) 0.0041(19) 0.008(2) -0.0019(19)
C26 0.040(3) 0.027(3) 0.024(2) -0.0012(19) 0.011(2) 0.002(2)
C32 0.035(3) 0.023(2) 0.034(3) 0.001(2) 0.007(2) 0.001(2)
C44 0.035(3) 0.039(3) 0.052(3) 0.017(3) 0.022(3) 0.009(2)
C11 0.036(3) 0.022(2) 0.033(3) 0.002(2) 0.011(2) -0.002(2)
C34 0.032(3) 0.019(2) 0.054(3) 0.000(2) 0.010(2) 0.003(2)
C16 0.033(3) 0.024(2) 0.036(3) 0.004(2) 0.009(2) 0.003(2)
C46 0.035(3) 0.026(3) 0.033(3) 0.001(2) 0.007(2) 0.002(2)
C33 0.041(3) 0.023(3) 0.046(3) -0.012(2) 0.005(3) -0.001(2)
C35 0.025(2) 0.030(3) 0.031(3) 0.008(2) 0.006(2) -0.002(2)
C6 0.043(3) 0.022(2) 0.029(3) -0.001(2) 0.008(2) 0.004(2)
C42 0.044(3) 0.026(3) 0.037(3) 0.001(2) 0.018(2) 0.002(2)
C45 0.044(3) 0.041(3) 0.033(3) 0.007(2) 0.015(2) 0.009(2)
C14 0.032(3) 0.019(2) 0.029(2) 0.0001(19) 0.004(2) 0.0034(19)
C43 0.045(3) 0.020(3) 0.055(4) 0.005(2) 0.020(3) -0.001(2)
C17 0.032(3) 0.028(3) 0.035(3) 0.003(2) 0.014(2) 0.000(2)
C7 0.039(3) 0.025(3) 0.029(3) -0.0001(19) 0.013(2) 0.004(2)
C3 0.039(3) 0.016(2) 0.041(3) 0.001(2) 0.011(2) 0.002(2)
F22 0.0320(15) 0.0266(14) 0.0290(14) 0.0019(11) 0.0063(12) -0.0022(11)
F25 0.0324(16) 0.0508(19) 0.0399(17) -0.0003(14) 0.0074(13) 0.0018(14)
F35 0.0340(15) 0.0385(17) 0.0357(16) 0.0095(13) 0.0064(13) 0.0037(13)
F23 0.0436(17) 0.0396(17) 0.0367(16) 0.0112(13) 0.0155(14) 0.0008(13)
F42 0.056(2) 0.0283(16) 0.0471(19) -0.0096(13) 0.0240(16) -0.0101(14)
F36 0.0489(18) 0.0340(16) 0.0355(16) -0.0055(13) 0.0077(14) 0.0098(14)
F26 0.0412(16) 0.0376(16) 0.0278(15) 0.0046(12) 0.0076(13) 0.0028(13)
F46 0.0536(19) 0.0364(17) 0.0355(16) -0.0077(13) 0.0137(15) -0.0039(14)
F24 0.0405(17) 0.0383(17) 0.0478(18) 0.0025(14) 0.0222(15) -0.0043(13)
F32 0.0463(18) 0.0405(18) 0.0359(17) -0.0076(14) -0.0005(14) 0.0062(14)
F34 0.0442(19) 0.0240(16) 0.072(2) -0.0024(15) 0.0016(17) 0.0074(14)
F45 0.058(2) 0.069(2) 0.0358(18) 0.0046(16) 0.0242(16) 0.0080(18)
F33 0.070(2) 0.042(2) 0.065(2) -0.0294(18) -0.0080(19) 0.0186(18)
F44 0.054(2) 0.048(2) 0.071(2) 0.0286(17) 0.0360(18) 0.0086(16)
F43 0.064(2) 0.0262(17) 0.082(3) -0.0009(16) 0.036(2) -0.0122(15)
Cl1S 0.190(7) 0.223(8) 0.212(8) 0.112(7) 0.141(6) 0.136(6)
Cl2S 0.202(10) 0.278(13) 0.192(9) 0.052(9) 0.023(8) 0.051(9)
C1S 0.057(9) 0.105(13) 0.151(16) 0.070(12) -0.023(9) 0.009(9)
Cl4S 0.146(9) 0.270(15) 0.149(9) 0.076(9) 0.002(7) -0.036(9)
C1SA 0.056(10) 0.17(2) 0.042(9) -0.049(11) 0.042(8) -0.051(12)
Cl3S 0.175(13) 0.35(2) 0.47(3) -0.19(2) -0.030(15) 0.093(14)

loop_
_atom_type_symbol
_atom_type_description
_atom_type_scat_dispersion_real
_atom_type_scat_dispersion_imag
_atom_type_scat_source
C C 0.0033 0.0016 'International Tables Vol C Tables 4.2.6.8 and 6.1.1.4'
H H 0.0000 0.0000 'International Tables Vol C Tables 4.2.6.8 and 6.1.1.4'
F F 0.0171 0.0103 'International Tables Vol C Tables 4.2.6.8 and 6.1.1.4'
Co Co 0.3494 0.9721 'International Tables Vol C Tables 4.2.6.8 and 6.1.1.4'
N N 0.0061 0.0033 'International Tables Vol C Tables 4.2.6.8 and 6.1.1.4'
Cl Cl 0.1484 0.1585 'International Tables Vol C Tables 4.2.6.8 and 6.1.1.4'

loop_
_geom_angle_atom_site_label_1
_geom_angle_atom_site_label_2
_geom_angle_atom_site_label_3
_geom_angle
_geom_angle_site_symmetry_1
_geom_angle_site_symmetry_3
_geom_angle_publ_flag
N2 Co1 N1 79.99(17) . . ?
N2 Co1 N4 153.78(17) . . ?
N1 Co1 N4 87.72(17) . . ?
N2 Co1 N3 87.65(17) . . ?
N1 Co1 N3 154.07(17) . . ?
N4 Co1 N3 93.80(17) . . ?
N2 Co1 Cl1 101.51(13) . . ?
N1 Co1 Cl1 101.50(13) . . ?
N4 Co1 Cl1 103.60(13) . . ?
N3 Co1 Cl1 103.27(12) . . ?
C4 N1 C1 108.8(4) . . ?
C4 N1 Co1 117.1(3) . . ?
C1 N1 Co1 132.5(3) . . ?
C18 N4 C15 106.0(4) . . ?
C18 N4 Co1 127.5(3) . . ?
C15 N4 Co1 125.9(3) . . ?
C10 N3 C13 106.9(4) . . ?
C10 N3 Co1 126.1(3) . . ?
C13 N3 Co1 124.7(3) . . ?
C5 N2 C8 108.5(4) . . ?
C5 N2 Co1 117.9(3) . . ?
C8 N2 Co1 132.6(3) . . ?
N1 C1 C19 119.7(4) . . ?
N1 C1 C2 107.2(4) . . ?
C19 C1 C2 133.0(5) . . ?
C14 C13 N3 123.9(4) . . ?
C14 C13 C12 127.4(4) . . ?
N3 C13 C12 108.7(4) . . ?
F24 C24 C25 120.2(5) . . ?
F24 C24 C23 120.5(4) . . ?
C25 C24 C23 119.4(5) . . ?
C46 C41 C42 116.3(5) . . ?
C46 C41 C19 122.2(4) . . ?
C42 C41 C19 121.4(4) . . ?
C22 C21 C26 115.6(4) . . ?
C22 C21 C9 123.9(4) . . ?
C26 C21 C9 120.5(4) . . ?
N2 C8 C9 120.5(4) . . ?
N2 C8 C7 107.3(4) . . ?
C9 C8 C7 132.1(5) . . ?
F22 C22 C23 117.8(4) . . ?
F22 C22 C21 119.8(4) . . ?
C23 C22 C21 122.4(4) . . ?
N4 C18 C19 124.0(4) . . ?
N4 C18 C17 109.3(4) . . ?
C19 C18 C17 126.6(5) . . ?
C1 C19 C18 123.0(5) . . ?
C1 C19 C41 118.2(4) . . ?
C18 C19 C41 118.8(4) . . ?
C3 C2 C1 107.9(4) . . ?
N1 C4 C3 108.5(4) . . ?
N1 C4 C5 111.8(4) . . ?
C3 C4 C5 139.7(5) . . ?
F23 C23 C24 119.9(4) . . ?
F23 C23 C22 119.8(4) . . ?
C24 C23 C22 120.3(4) . . ?
C8 C9 C10 122.0(4) . . ?
C8 C9 C21 117.6(4) . . ?
C10 C9 C21 120.5(4) . . ?
N3 C10 C9 124.5(4) . . ?
N3 C10 C11 109.0(4) . . ?
C9 C10 C11 126.5(4) . . ?
F25 C25 C24 119.7(5) . . ?
F25 C25 C26 120.3(4) . . ?
C24 C25 C26 120.0(5) . . ?
N4 C15 C14 123.2(4) . . ?
N4 C15 C16 109.5(4) . . ?
C14 C15 C16 127.3(4) . . ?
N2 C5 C6 109.2(4) . . ?
N2 C5 C4 111.2(4) . . ?
C6 C5 C4 139.6(4) . . ?
F36 C36 C31 119.7(4) . . ?
F36 C36 C35 118.1(4) . . ?
C31 C36 C35 122.2(5) . . ?
C11 C12 C13 107.8(4) . . ?
C32 C31 C36 116.8(4) . . ?
C32 C31 C14 121.4(4) . . ?
C36 C31 C14 121.8(4) . . ?
F26 C26 C25 117.6(4) . . ?
F26 C26 C21 120.0(4) . . ?
C25 C26 C21 122.4(4) . . ?
F32 C32 C33 118.0(4) . . ?
F32 C32 C31 120.0(4) . . ?
C33 C32 C31 121.9(5) . . ?
F44 C44 C45 120.1(5) . . ?
F44 C44 C43 119.6(5) . . ?
C45 C44 C43 120.4(5) . . ?
C12 C11 C10 107.6(4) . . ?
F34 C34 C33 119.9(5) . . ?
F34 C34 C35 119.5(5) . . ?
C33 C34 C35 120.6(5) . . ?
C17 C16 C15 107.7(4) . . ?
F46 C46 C41 119.9(4) . . ?
F46 C46 C45 117.3(5) . . ?
C41 C46 C45 122.8(5) . . ?
F33 C33 C34 120.2(5) . . ?
F33 C33 C32 120.2(5) . . ?
C34 C33 C32 119.6(5) . . ?
F35 C35 C34 120.6(4) . . ?
F35 C35 C36 120.5(4) . . ?
C34 C35 C36 118.9(5) . . ?
C7 C6 C5 107.2(4) . . ?
F42 C42 C41 120.1(4) . . ?
F42 C42 C43 117.5(5) . . ?
C41 C42 C43 122.4(5) . . ?
F45 C45 C44 120.5(5) . . ?
F45 C45 C46 120.6(5) . . ?
C44 C45 C46 118.9(5) . . ?
C13 C14 C15 125.6(4) . . ?
C13 C14 C31 116.6(4) . . ?
C15 C14 C31 117.7(4) . . ?
F43 C43 C44 119.9(5) . . ?
F43 C43 C42 120.8(5) . . ?
C44 C43 C42 119.3(5) . . ?
C16 C17 C18 107.5(4) . . ?
C6 C7 C8 107.7(4) . . ?
C2 C3 C4 107.6(4) . . ?
Cl1S C1S Cl2S 110.6(11) . . ?
Cl3S C1SA Cl4S 101.9(9) . . ?

loop_
_geom_bond_atom_site_label_1
_geom_bond_atom_site_label_2
_geom_bond_distance
_geom_bond_site_symmetry_2
_geom_bond_publ_flag
Co1 N2 1.887(4) . ?
Co1 N1 1.888(4) . ?
Co1 N4 1.910(4) . ?
Co1 N3 1.923(4) . ?
Co1 Cl1 2.2425(14) . ?
N1 C4 1.367(6) . ?
N1 C1 1.380(6) . ?
N4 C18 1.392(6) . ?
N4 C15 1.395(6) . ?
N3 C10 1.383(6) . ?
N3 C13 1.392(6) . ?
N2 C5 1.362(6) . ?
N2 C8 1.380(6) . ?
C1 C19 1.387(7) . ?
C1 C2 1.437(7) . ?
C13 C14 1.389(7) . ?
C13 C12 1.433(7) . ?
C24 F24 1.337(6) . ?
C24 C25 1.374(7) . ?
C24 C23 1.376(7) . ?
C41 C46 1.383(7) . ?
C41 C42 1.384(7) . ?
C41 C19 1.498(7) . ?
C21 C22 1.396(7) . ?
C21 C26 1.399(7) . ?
C21 C9 1.480(7) . ?
C8 C9 1.391(7) . ?
C8 C7 1.437(7) . ?
C22 F22 1.347(5) . ?
C22 C23 1.377(7) . ?
C18 C19 1.421(7) . ?
C18 C17 1.425(7) . ?
C2 C3 1.362(7) . ?
C4 C3 1.422(7) . ?
C4 C5 1.424(7) . ?
C23 F23 1.342(5) . ?
C9 C10 1.427(7) . ?
C10 C11 1.434(7) . ?
C25 F25 1.342(6) . ?
C25 C26 1.380(7) . ?
C15 C14 1.408(7) . ?
C15 C16 1.416(7) . ?
C5 C6 1.416(7) . ?
C36 F36 1.342(6) . ?
C36 C31 1.384(7) . ?
C36 C35 1.388(7) . ?
C12 C11 1.358(7) . ?
C31 C32 1.381(7) . ?
C31 C14 1.498(6) . ?
C26 F26 1.348(5) . ?
C32 F32 1.345(6) . ?
C32 C33 1.381(7) . ?
C44 F44 1.345(6) . ?
C44 C45 1.372(8) . ?
C44 C43 1.377(8) . ?
C34 F34 1.351(6) . ?
C34 C33 1.367(8) . ?
C34 C35 1.368(7) . ?
C16 C17 1.368(7) . ?
C46 F46 1.347(6) . ?
C46 C45 1.392(7) . ?
C33 F33 1.334(6) . ?
C35 F35 1.338(5) . ?
C6 C7 1.370(7) . ?
C42 F42 1.348(6) . ?
C42 C43 1.388(7) . ?
C45 F45 1.330(6) . ?
C43 F43 1.338(6) . ?
Cl1S C1S 1.639(12) . ?
Cl2S C1S 1.654(12) . ?
Cl4S C1SA 1.687(12) . ?
C1SA Cl3S 1.619(13) . ?
